data_7231742
loop_
_publ_author_name
'Lu, Yan-Na'
'Peng, Jun-Ling'
'Zhou, Xia'
'Wu, Jian-Zhong'
'Ou, Yong-Cong'
'Cai, Yue-Peng'

_publ_section_title
;
 Rapid naked-eye luminescence detection of carbonate ion through
 acetonitrile hydrolysis induced europium complexes
;
_journal_issue 46
_journal_name_full CrystEngComm
_journal_page_first 7574
_journal_paper_doi 10.1039/C8CE01414K
_journal_volume 20
_journal_year 2018
_chemical_formula_sum 'C50 H42 Eu2 N8 O14'
_chemical_formula_weight 1282.83
_space_group_crystal_system monoclinic
_space_group_IT_number 14
_space_group_name_Hall '-P 2ybc'
_space_group_name_H-M_alt 'P 1 21/c 1'
_symmetry_space_group_name_Hall '-P 2ybc'
_symmetry_space_group_name_H-M 'P 1 21/c 1'
_atom_sites_solution_hydrogens geom
_audit_creation_method SHELXL-2018/3
_audit_update_record
;
2018-08-06 deposited with the CCDC.
2018-10-30 downloaded from the CCDC.
;
_cell_angle_alpha 90
_cell_angle_beta 103.293(3)
_cell_angle_gamma 90
_cell_formula_units_Z 2
_cell_length_a 11.454(2)
_cell_length_b 16.080(3)
_cell_length_c 13.689(2)
_cell_measurement_reflns_used 2939
_cell_measurement_temperature 296(2)
_cell_measurement_theta_max 22.42
_cell_measurement_theta_min 2.22
_cell_volume 2453.7(7)
_computing_cell_refinement 'Bruker SAINT'
_computing_data_collection 'Bruker APEX2'
_computing_data_reduction 'Bruker SAINT'
_computing_molecular_graphics 'Bruker SHELXTL'
_computing_publication_material 'Bruker SHELXTL'
_computing_structure_refinement 'SHELXL-2018/3 (Sheldrick, 2018)'
_computing_structure_solution 'SHELXL-2018/3 (Sheldrick, 2018)'
_diffrn_ambient_temperature 296(2)
_diffrn_measured_fraction_theta_full 0.999
_diffrn_measured_fraction_theta_max 0.999
_diffrn_measurement_device_type 'Bruker APEX-II CCD'
_diffrn_measurement_method '\f and \w scans'
_diffrn_radiation_type MoK\a
_diffrn_radiation_wavelength 0.71073
_diffrn_reflns_av_R_equivalents 0.0411
_diffrn_reflns_av_unetI/netI 0.0471
_diffrn_reflns_Laue_measured_fraction_full 0.999
_diffrn_reflns_Laue_measured_fraction_max 0.999
_diffrn_reflns_limit_h_max 11
_diffrn_reflns_limit_h_min -13
_diffrn_reflns_limit_k_max 18
_diffrn_reflns_limit_k_min -19
_diffrn_reflns_limit_l_max 16
_diffrn_reflns_limit_l_min -13
_diffrn_reflns_number 12382
_diffrn_reflns_point_group_measured_fraction_full 0.999
_diffrn_reflns_point_group_measured_fraction_max 0.999
_diffrn_reflns_theta_full 25.242
_diffrn_reflns_theta_max 25.248
_diffrn_reflns_theta_min 1.827
_diffrn_source 'sealed tube'
_exptl_absorpt_coefficient_mu 2.609
_exptl_absorpt_correction_type none
_exptl_crystal_colour yellow
_exptl_crystal_density_diffrn 1.736
_exptl_crystal_description block
_exptl_crystal_F_000 1272
_exptl_crystal_size_max 0.240
_exptl_crystal_size_mid 0.220
_exptl_crystal_size_min 0.200
_refine_diff_density_max 0.892
_refine_diff_density_min -0.518
_refine_diff_density_rms 0.098
_refine_ls_extinction_method none
_refine_ls_goodness_of_fit_ref 1.048
_refine_ls_hydrogen_treatment constr
_refine_ls_matrix_type full
_refine_ls_number_parameters 338
_refine_ls_number_reflns 4442
_refine_ls_number_restraints 0
_refine_ls_restrained_S_all 1.048
_refine_ls_R_factor_all 0.0514
_refine_ls_R_factor_gt 0.0355
_refine_ls_shift/su_max 0.001
_refine_ls_shift/su_mean 0.000
_refine_ls_structure_factor_coef Fsqd
_refine_ls_weighting_details 'w=1/[\s^2^(Fo^2^)+(0.0396P)^2^+0.0577P] where P=(Fo^2^+2Fc^2^)/3'
_refine_ls_weighting_scheme calc
_refine_ls_wR_factor_gt 0.0796
_refine_ls_wR_factor_ref 0.0873
_reflns_Friedel_coverage 0.000
_reflns_number_gt 3363
_reflns_number_total 4442
_reflns_threshold_expression 'I > 2\s(I)'
_cod_data_source_file c8ce01414k2.cif
_cod_data_source_block shelx
_cod_depositor_comments 'Adding full bibliography for 7231742--7231745.cif.'
_cod_original_cell_volume 2453.7(8)
_cod_database_code 7231742
_shelx_shelxl_version_number 2018/3
_shelx_space_group_comment
;
The symmetry employed for this shelxl refinement is uniquely defined
by the following loop, which should always be used as a source of
symmetry information in preference to the above space-group names.
They are only intended as comments.
;
_shelx_estimated_absorpt_t_min 0.573
_shelx_estimated_absorpt_t_max 0.623

loop_
_space_group_symop_operation_xyz
'x, y, z'
'-x, y+1/2, -z+1/2'
'-x, -y, -z'
'x, -y-1/2, z-1/2'

loop_
_atom_site_label
_atom_site_type_symbol
_atom_site_fract_x
_atom_site_fract_y
_atom_site_fract_z
_atom_site_U_iso_or_equiv
_atom_site_adp_type
_atom_site_occupancy
_atom_site_site_symmetry_order
_atom_site_calc_flag
_atom_site_refinement_flags_posn
_atom_site_refinement_flags_adp
Eu1 Eu 0.95258(2) 0.03050(2) 0.12536(2) 0.03873(11) Uani 1 1 d . .
O1 O 0.4188(4) 0.1570(3) 0.5626(3) 0.0752(12) Uani 1 1 d . .
H1H H 0.458469 0.147395 0.521054 0.113 Uiso 1 1 calc R U
O2 O 1.1236(3) 0.0805(2) 0.2678(2) 0.0541(10) Uani 1 1 d . .
O3 O 0.9993(4) 0.1744(2) 0.1884(3) 0.0671(11) Uani 1 1 d . .
O4 O 1.1002(3) 0.0621(2) 0.0357(2) 0.0462(9) Uani 1 1 d . .
O5 O 1.2100(3) 0.0729(2) -0.0750(3) 0.0569(10) Uani 1 1 d . .
O6 O 1.0783(3) -0.0877(2) 0.1474(2) 0.0504(9) Uani 1 1 d . .
O7 O 1.1485(3) -0.1121(2) 0.0111(2) 0.0538(10) Uani 1 1 d . .
N1 N 0.9214(4) -0.0347(3) 0.2935(3) 0.0428(10) Uani 1 1 d . .
N2 N 0.7702(4) 0.0831(3) 0.1926(3) 0.0455(10) Uani 1 1 d . .
N4 N 0.7220(4) 0.0065(3) 0.5749(3) 0.0471(11) Uani 1 1 d . .
H4 H 0.759280 -0.024498 0.623309 0.056 Uiso 1 1 calc R U
N3 N 0.5902(4) 0.0977(3) 0.4882(3) 0.0505(11) Uani 1 1 d . .
C5 C 0.8401(4) -0.0025(3) 0.3418(4) 0.0397(12) Uani 1 1 d . .
C1 C 0.9913(5) -0.0961(3) 0.3388(4) 0.0513(14) Uani 1 1 d . .
H1 H 1.045388 -0.119923 0.305706 0.062 Uiso 1 1 calc R U
C2 C 0.9874(5) -0.1270(4) 0.4344(4) 0.0569(15) Uani 1 1 d . .
H2 H 1.036811 -0.170561 0.463247 0.068 Uiso 1 1 calc R U
C3 C 0.9093(5) -0.0913(3) 0.4834(4) 0.0507(14) Uani 1 1 d . .
H3 H 0.907144 -0.109107 0.547582 0.061 Uiso 1 1 calc R U
C4 C 0.8327(4) -0.0282(3) 0.4377(4) 0.0425(12) Uani 1 1 d . .
C12 C 0.7459(5) 0.0134(3) 0.4810(4) 0.0467(13) Uani 1 1 d . .
C11 C 0.6654(4) 0.0709(3) 0.4292(4) 0.0474(13) Uani 1 1 d . .
C10 C 0.6667(4) 0.0945(3) 0.3285(4) 0.0431(12) Uani 1 1 d . .
C6 C 0.7576(4) 0.0611(3) 0.2859(4) 0.0418(12) Uani 1 1 d . .
C7 C 0.6913(5) 0.1366(3) 0.1406(4) 0.0533(14) Uani 1 1 d . .
H7 H 0.699550 0.152343 0.077102 0.064 Uiso 1 1 calc R U
C8 C 0.5977(5) 0.1701(3) 0.1760(4) 0.0565(15) Uani 1 1 d . .
H8 H 0.543702 0.206390 0.136193 0.068 Uiso 1 1 calc R U
C9 C 0.5853(5) 0.1495(3) 0.2697(4) 0.0515(14) Uani 1 1 d . .
H9 H 0.523004 0.171949 0.294381 0.062 Uiso 1 1 calc R U
C13 C 0.6277(5) 0.0581(4) 0.5762(4) 0.0510(14) Uani 1 1 d . .
C14 C 0.5728(5) 0.0690(3) 0.6610(4) 0.0496(14) Uani 1 1 d . .
C15 C 0.4691(6) 0.1173(4) 0.6504(5) 0.0620(16) Uani 1 1 d . .
C16 C 0.4142(6) 0.1268(4) 0.7304(6) 0.0739(19) Uani 1 1 d . .
H16 H 0.344781 0.158646 0.722133 0.089 Uiso 1 1 calc R U
C17 C 0.4612(7) 0.0899(5) 0.8214(5) 0.082(2) Uani 1 1 d . .
H17 H 0.423836 0.097346 0.874314 0.098 Uiso 1 1 calc R U
C18 C 0.5642(7) 0.0413(4) 0.8350(5) 0.079(2) Uani 1 1 d . .
H18 H 0.596231 0.016658 0.896760 0.095 Uiso 1 1 calc R U
C19 C 0.6191(6) 0.0301(4) 0.7546(5) 0.0660(17) Uani 1 1 d . .
H19 H 0.686888 -0.003343 0.762730 0.079 Uiso 1 1 calc R U
C20 C 1.0915(5) 0.1553(4) 0.2529(4) 0.0529(14) Uani 1 1 d . .
C21 C 1.1668(6) 0.2235(4) 0.3128(4) 0.083(2) Uani 1 1 d . .
H21A H 1.198335 0.258646 0.268278 0.124 Uiso 1 1 calc R U
H21B H 1.231766 0.199211 0.361309 0.124 Uiso 1 1 calc R U
H21C H 1.117832 0.256026 0.346642 0.124 Uiso 1 1 calc R U
C22 C 1.1856(4) 0.0958(3) 0.0053(4) 0.0423(12) Uani 1 1 d . .
C23 C 1.2533(6) 0.1646(4) 0.0665(4) 0.0732(19) Uani 1 1 d . .
H23A H 1.316480 0.183065 0.036239 0.110 Uiso 1 1 calc R U
H23B H 1.287051 0.144906 0.133201 0.110 Uiso 1 1 calc R U
H23C H 1.199833 0.210051 0.069361 0.110 Uiso 1 1 calc R U
C24 C 1.1354(5) -0.1305(3) 0.0979(4) 0.0481(13) Uani 1 1 d . .
C25 C 1.1955(6) -0.2077(4) 0.1452(4) 0.0747(19) Uani 1 1 d . .
H25A H 1.260255 -0.193040 0.200593 0.112 Uiso 1 1 calc R U
H25B H 1.226447 -0.238378 0.096513 0.112 Uiso 1 1 calc R U
H25C H 1.138515 -0.241336 0.168903 0.112 Uiso 1 1 calc R U

loop_
_atom_site_aniso_label
_atom_site_aniso_U_11
_atom_site_aniso_U_22
_atom_site_aniso_U_33
_atom_site_aniso_U_23
_atom_site_aniso_U_13
_atom_site_aniso_U_12
Eu1 0.04395(17) 0.04251(17) 0.03093(16) 0.00280(11) 0.01107(11) 0.00179(12)
O1 0.074(3) 0.070(3) 0.089(3) -0.011(3) 0.035(3) 0.010(2)
O2 0.069(3) 0.053(3) 0.037(2) 0.0018(18) 0.0057(18) -0.005(2)
O3 0.071(3) 0.057(3) 0.070(3) -0.017(2) 0.010(2) -0.002(2)
O4 0.048(2) 0.052(2) 0.041(2) 0.0022(17) 0.0149(17) -0.0042(18)
O5 0.059(2) 0.070(3) 0.048(2) -0.008(2) 0.0260(19) -0.012(2)
O6 0.062(2) 0.053(2) 0.040(2) 0.0113(17) 0.0187(18) 0.0146(19)
O7 0.067(2) 0.056(2) 0.040(2) 0.0100(18) 0.0151(18) 0.0176(19)
N1 0.048(3) 0.051(3) 0.031(2) 0.0024(19) 0.012(2) 0.002(2)
N2 0.049(3) 0.047(3) 0.042(2) 0.005(2) 0.014(2) 0.004(2)
N4 0.048(3) 0.061(3) 0.033(2) -0.003(2) 0.013(2) 0.002(2)
N3 0.043(3) 0.062(3) 0.049(3) -0.010(2) 0.015(2) 0.000(2)
C5 0.034(3) 0.051(3) 0.037(3) -0.020(2) 0.012(2) -0.012(2)
C1 0.054(3) 0.060(4) 0.045(3) 0.005(3) 0.021(3) 0.013(3)
C2 0.062(4) 0.068(4) 0.044(3) 0.015(3) 0.019(3) 0.018(3)
C3 0.060(3) 0.059(4) 0.035(3) 0.011(3) 0.015(3) 0.006(3)
C4 0.043(3) 0.048(3) 0.038(3) -0.001(2) 0.011(2) -0.005(2)
C12 0.044(3) 0.057(4) 0.040(3) -0.004(3) 0.013(3) -0.005(3)
C11 0.041(3) 0.059(4) 0.044(3) -0.005(3) 0.015(3) -0.002(3)
C10 0.039(3) 0.048(3) 0.044(3) -0.005(2) 0.012(2) 0.003(2)
C6 0.042(3) 0.042(3) 0.041(3) -0.001(2) 0.007(2) -0.001(2)
C7 0.061(4) 0.052(3) 0.050(3) 0.008(3) 0.019(3) 0.006(3)
C8 0.055(4) 0.053(4) 0.060(4) 0.007(3) 0.009(3) 0.009(3)
C9 0.050(3) 0.052(3) 0.054(3) -0.006(3) 0.013(3) 0.005(3)
C13 0.045(3) 0.060(4) 0.050(3) -0.010(3) 0.014(3) -0.003(3)
C14 0.046(3) 0.057(4) 0.052(3) -0.016(3) 0.022(3) -0.006(3)
C15 0.069(4) 0.058(4) 0.064(4) -0.013(3) 0.027(3) -0.009(3)
C16 0.062(4) 0.078(5) 0.092(5) -0.030(4) 0.039(4) -0.008(4)
C17 0.084(5) 0.098(6) 0.075(5) -0.028(4) 0.043(4) -0.018(5)
C18 0.085(5) 0.096(6) 0.063(4) -0.015(4) 0.031(4) -0.014(4)
C19 0.065(4) 0.083(5) 0.056(4) -0.008(3) 0.027(3) -0.005(3)
C20 0.065(4) 0.059(4) 0.039(3) -0.007(3) 0.020(3) -0.012(3)
C21 0.117(6) 0.068(5) 0.060(4) -0.012(3) 0.014(4) -0.038(4)
C22 0.042(3) 0.047(3) 0.038(3) 0.006(2) 0.008(2) -0.004(2)
C23 0.079(4) 0.083(5) 0.059(4) -0.006(4) 0.019(3) -0.028(4)
C24 0.055(3) 0.048(3) 0.042(3) 0.007(3) 0.012(3) 0.007(3)
C25 0.095(5) 0.062(4) 0.066(4) 0.015(3) 0.018(4) 0.030(4)

loop_
_atom_type_symbol
_atom_type_description
_atom_type_scat_dispersion_real
_atom_type_scat_dispersion_imag
_atom_type_scat_source
C C 0.0033 0.0016 'International Tables Vol C Tables 4.2.6.8 and 6.1.1.4'
H H 0.0000 0.0000 'International Tables Vol C Tables 4.2.6.8 and 6.1.1.4'
N N 0.0061 0.0033 'International Tables Vol C Tables 4.2.6.8 and 6.1.1.4'
O O 0.0106 0.0060 'International Tables Vol C Tables 4.2.6.8 and 6.1.1.4'
Eu Eu -0.1578 3.6682 'International Tables Vol C Tables 4.2.6.8 and 6.1.1.4'

loop_
_geom_angle_atom_site_label_1
_geom_angle_atom_site_label_2
_geom_angle_atom_site_label_3
_geom_angle
_geom_angle_site_symmetry_1
_geom_angle_site_symmetry_3
O7 Eu1 O6 136.35(11) 3_755 .
O7 Eu1 O4 75.42(12) 3_755 .
O6 Eu1 O4 75.61(12) . .
O7 Eu1 O5 87.28(13) 3_755 3_755
O6 Eu1 O5 83.82(13) . 3_755
O4 Eu1 O5 125.65(12) . 3_755
O7 Eu1 O3 77.53(13) 3_755 .
O6 Eu1 O3 128.94(13) . .
O4 Eu1 O3 81.79(12) . .
O5 Eu1 O3 144.23(13) 3_755 .
O7 Eu1 O2 125.47(13) 3_755 .
O6 Eu1 O2 79.47(12) . .
O4 Eu1 O2 79.28(11) . .
O5 Eu1 O2 145.09(12) 3_755 .
O3 Eu1 O2 51.38(13) . .
O7 Eu1 N2 79.15(12) 3_755 .
O6 Eu1 N2 136.87(12) . .
O4 Eu1 N2 147.16(13) . .
O5 Eu1 N2 72.78(12) 3_755 .
O3 Eu1 N2 72.64(13) . .
O2 Eu1 N2 99.46(12) . .
O7 Eu1 O4 70.91(12) 3_755 3_755
O6 Eu1 O4 70.45(11) . 3_755
O4 Eu1 O4 74.85(13) . 3_755
O5 Eu1 O4 50.83(11) 3_755 3_755
O3 Eu1 O4 144.43(12) . 3_755
O2 Eu1 O4 144.19(11) . 3_755
N2 Eu1 O4 115.70(12) . 3_755
O7 Eu1 N1 140.84(13) 3_755 .
O6 Eu1 N1 76.61(12) . .
O4 Eu1 N1 143.03(12) . .
O5 Eu1 N1 74.37(12) 3_755 .
O3 Eu1 N1 97.42(13) . .
O2 Eu1 N1 72.04(12) . .
N2 Eu1 N1 62.57(13) . .
O4 Eu1 N1 117.38(12) 3_755 .
O7 Eu1 C20 101.20(16) 3_755 .
O6 Eu1 C20 104.28(16) . .
O4 Eu1 C20 78.66(13) . .
O5 Eu1 C20 155.68(13) 3_755 .
O3 Eu1 C20 25.52(14) . .
O2 Eu1 C20 25.89(14) . .
N2 Eu1 C20 86.34(15) . .
O4 Eu1 C20 153.48(12) 3_755 .
N1 Eu1 C20 85.11(14) . .
O7 Eu1 C22 78.70(13) 3_755 3_755
O6 Eu1 C22 75.36(13) . 3_755
O4 Eu1 C22 100.57(13) . 3_755
O5 Eu1 C22 25.09(11) 3_755 3_755
O3 Eu1 C22 154.66(14) . 3_755
O2 Eu1 C22 153.96(13) . 3_755
N2 Eu1 C22 94.39(14) . 3_755
O4 Eu1 C22 25.76(11) 3_755 3_755
N1 Eu1 C22 95.46(13) . 3_755
C20 Eu1 C22 179.22(14) . 3_755
O7 Eu1 Eu1 68.50(8) 3_755 3_755
O6 Eu1 Eu1 68.31(8) . 3_755
O4 Eu1 Eu1 39.65(8) . 3_755
O5 Eu1 Eu1 86.02(8) 3_755 3_755
O3 Eu1 Eu1 116.89(9) . 3_755
O2 Eu1 Eu1 115.15(8) . 3_755
N2 Eu1 Eu1 142.04(9) . 3_755
O4 Eu1 Eu1 35.20(7) 3_755 3_755
N1 Eu1 Eu1 141.37(9) . 3_755
C20 Eu1 Eu1 118.30(10) . 3_755
C22 Eu1 Eu1 60.93(10) 3_755 3_755
C15 O1 H1H 109.5 . .
C20 O2 Eu1 91.8(3) . .
C20 O3 Eu1 95.5(4) . .
C22 O4 Eu1 163.8(3) . .
C22 O4 Eu1 90.7(3) . 3_755
Eu1 O4 Eu1 105.15(13) . 3_755
C22 O5 Eu1 97.8(3) . 3_755
C24 O6 Eu1 138.8(3) . .
C24 O7 Eu1 136.9(3) . 3_755
C1 N1 C5 117.5(4) . .
C1 N1 Eu1 121.1(3) . .
C5 N1 Eu1 121.3(3) . .
C7 N2 C6 117.7(4) . .
C7 N2 Eu1 121.4(3) . .
C6 N2 Eu1 120.7(3) . .
C13 N4 C12 106.8(4) . .
C13 N4 H4 126.6 . .
C12 N4 H4 126.6 . .
C13 N3 C11 105.3(4) . .
N1 C5 C4 122.6(5) . .
N1 C5 C6 116.0(4) . .
C4 C5 C6 121.3(4) . .
N1 C1 C2 123.3(5) . .
N1 C1 H1 118.3 . .
C2 C1 H1 118.3 . .
C3 C2 C1 118.3(5) . .
C3 C2 H2 120.9 . .
C1 C2 H2 120.9 . .
C2 C3 C4 120.2(5) . .
C2 C3 H3 119.9 . .
C4 C3 H3 119.9 . .
C3 C4 C5 118.0(5) . .
C3 C4 C12 125.4(5) . .
C5 C4 C12 116.6(5) . .
N4 C12 C11 106.3(4) . .
N4 C12 C4 130.7(5) . .
C11 C12 C4 123.0(5) . .
N3 C11 C12 110.0(4) . .
N3 C11 C10 128.9(5) . .
C12 C11 C10 121.1(5) . .
C9 C10 C6 117.5(5) . .
C9 C10 C11 124.6(5) . .
C6 C10 C11 118.0(5) . .
N2 C6 C10 122.3(5) . .
N2 C6 C5 118.1(4) . .
C10 C6 C5 119.6(4) . .
N2 C7 C8 123.4(5) . .
N2 C7 H7 118.3 . .
C8 C7 H7 118.3 . .
C9 C8 C7 119.5(5) . .
C9 C8 H8 120.3 . .
C7 C8 H8 120.3 . .
C8 C9 C10 119.7(5) . .
C8 C9 H9 120.2 . .
C10 C9 H9 120.2 . .
N3 C13 N4 111.5(5) . .
N3 C13 C14 123.6(5) . .
N4 C13 C14 124.9(5) . .
C15 C14 C19 118.2(5) . .
C15 C14 C13 119.8(5) . .
C19 C14 C13 122.0(5) . .
O1 C15 C16 117.7(6) . .
O1 C15 C14 121.8(5) . .
C16 C15 C14 120.4(6) . .
C17 C16 C15 120.8(6) . .
C17 C16 H16 119.6 . .
C15 C16 H16 119.6 . .
C16 C17 C18 120.5(6) . .
C16 C17 H17 119.8 . .
C18 C17 H17 119.8 . .
C17 C18 C19 119.2(7) . .
C17 C18 H18 120.4 . .
C19 C18 H18 120.4 . .
C18 C19 C14 120.8(6) . .
C18 C19 H19 119.6 . .
C14 C19 H19 119.6 . .
O3 C20 O2 121.1(5) . .
O3 C20 C21 119.2(6) . .
O2 C20 C21 119.7(6) . .
O3 C20 Eu1 59.0(3) . .
O2 C20 Eu1 62.3(3) . .
C21 C20 Eu1 175.7(4) . .
C20 C21 H21A 109.5 . .
C20 C21 H21B 109.5 . .
H21A C21 H21B 109.5 . .
C20 C21 H21C 109.5 . .
H21A C21 H21C 109.5 . .
H21B C21 H21C 109.5 . .
O5 C22 O4 120.5(5) . .
O5 C22 C23 121.3(5) . .
O4 C22 C23 118.2(5) . .
O5 C22 Eu1 57.1(3) . 3_755
O4 C22 Eu1 63.5(3) . 3_755
C23 C22 Eu1 176.1(4) . 3_755
C22 C23 H23A 109.5 . .
C22 C23 H23B 109.5 . .
H23A C23 H23B 109.5 . .
C22 C23 H23C 109.5 . .
H23A C23 H23C 109.5 . .
H23B C23 H23C 109.5 . .
O6 C24 O7 124.7(5) . .
O6 C24 C25 118.0(5) . .
O7 C24 C25 117.3(5) . .
C24 C25 H25A 109.5 . .
C24 C25 H25B 109.5 . .
H25A C25 H25B 109.5 . .
C24 C25 H25C 109.5 . .
H25A C25 H25C 109.5 . .
H25B C25 H25C 109.5 . .

loop_
_geom_bond_atom_site_label_1
_geom_bond_atom_site_label_2
_geom_bond_distance
_geom_bond_site_symmetry_2
Eu1 O7 2.357(3) 3_755
Eu1 O6 2.361(3) .
Eu1 O4 2.362(3) .
Eu1 O5 2.474(4) 3_755
Eu1 O3 2.484(4) .
Eu1 O2 2.556(3) .
Eu1 N2 2.610(4) .
Eu1 O4 2.614(3) 3_755
Eu1 N1 2.627(4) .
Eu1 C20 2.886(6) .
Eu1 C22 2.920(5) 3_755
Eu1 Eu1 3.9542(7) 3_755
O1 C15 1.365(7) .
O1 H1H 0.8200 .
O2 C20 1.260(7) .
O3 C20 1.249(7) .
O4 C22 1.269(6) .
O5 C22 1.250(6) .
O6 C24 1.251(6) .
O7 C24 1.267(5) .
N1 C1 1.332(6) .
N1 C5 1.362(6) .
N2 C7 1.329(6) .
N2 C6 1.365(6) .
N4 C13 1.367(7) .
N4 C12 1.378(6) .
N4 H4 0.8600 .
N3 C13 1.342(7) .
N3 C11 1.378(6) .
C5 C4 1.398(7) .
C5 C6 1.479(7) .
C1 C2 1.410(7) .
C1 H1 0.9300 .
C2 C3 1.362(7) .
C2 H2 0.9300 .
C3 C4 1.392(7) .
C3 H3 0.9300 .
C4 C12 1.434(7) .
C12 C11 1.381(7) .
C11 C10 1.434(7) .
C10 C9 1.399(7) .
C10 C6 1.411(6) .
C7 C8 1.383(7) .
C7 H7 0.9300 .
C8 C9 1.364(7) .
C8 H8 0.9300 .
C9 H9 0.9300 .
C13 C14 1.453(7) .
C14 C15 1.398(8) .
C14 C19 1.414(8) .
C15 C16 1.391(8) .
C16 C17 1.374(9) .
C16 H16 0.9300 .
C17 C18 1.391(9) .
C17 H17 0.9300 .
C18 C19 1.399(8) .
C18 H18 0.9300 .
C19 H19 0.9300 .
C20 C21 1.515(7) .
C21 H21A 0.9600 .
C21 H21B 0.9600 .
C21 H21C 0.9600 .
C22 C23 1.493(7) .
C23 H23A 0.9600 .
C23 H23B 0.9600 .
C23 H23C 0.9600 .
C24 C25 1.494(7) .
C25 H25A 0.9600 .
C25 H25B 0.9600 .
C25 H25C 0.9600 .

loop_
_geom_hbond_atom_site_label_D
_geom_hbond_atom_site_label_H
_geom_hbond_atom_site_label_A
_geom_hbond_distance_DH
_geom_hbond_distance_HA
_geom_hbond_distance_DA
_geom_hbond_angle_DHA
_geom_hbond_site_symmetry_A
_geom_hbond_publ_flag
O1 H1H N3 0.82 1.85 2.593(6) 149.5 . yes
N4 H4 O2 0.86 1.98 2.822(6) 167.2 3_756 yes
